data_7003656
loop_
_publ_author_name
'Roering, Andrew J.'
'Davidson, Jillian J.'
'MacMillan, Samantha N.'
'Tanski, Joseph M.'
'Waterman, Rory'

_publ_section_title
;
 Mechanistic variety in zirconium-catalyzed bond-forming reaction of
 arsines
;
_journal_issue 33
_journal_name_full 'Dalton Transactions'
_journal_page_first 4488
_journal_page_last 4498
_journal_paper_doi 10.1039/b718050k
_journal_year 2008
_chemical_formula_sum 'C43 H52 As4'
_chemical_formula_weight 868.53
_chemical_name_systematic
;

?

;
_space_group_IT_number 2
_symmetry_cell_setting triclinic
_symmetry_space_group_name_Hall '-P 1'
_symmetry_space_group_name_H-M 'P -1'
_atom_sites_solution_hydrogens geom
_atom_sites_solution_primary direct
_atom_sites_solution_secondary difmap
_audit_creation_method SHELXL-97
_cell_angle_alpha 90.180(2)
_cell_angle_beta 96.133(2)
_cell_angle_gamma 116.656(2)
_cell_formula_units_Z 2
_cell_length_a 12.2517(18)
_cell_length_b 12.4234(19)
_cell_length_c 14.266(2)
_cell_measurement_reflns_used 2059
_cell_measurement_temperature 125(2)
_cell_measurement_theta_max 29.65
_cell_measurement_theta_min 2.22
_cell_volume 1926.3(5)
_computing_cell_refinement 'Bruker SMART'
_computing_data_collection 'Bruker SMART'
_computing_data_reduction 'Bruker SAINT'
_computing_molecular_graphics 'Bruker SHELXTL'
_computing_publication_material 'Bruker SHELXTL'
_computing_structure_refinement 'SHELXL-97 (Sheldrick, 1997)'
_computing_structure_solution 'SHELXS-97 (Sheldrick, 1990)'
_diffrn_ambient_temperature 125(2)
_diffrn_measured_fraction_theta_full 0.908
_diffrn_measured_fraction_theta_max 0.908
_diffrn_measurement_device_type 'CCD area detector'
_diffrn_measurement_method 'phi and omega scans'
_diffrn_radiation_monochromator graphite
_diffrn_radiation_source 'fine-focus sealed tube'
_diffrn_radiation_type MoK\a
_diffrn_radiation_wavelength 0.71073
_diffrn_reflns_av_R_equivalents 0.0331
_diffrn_reflns_av_sigmaI/netI 0.0792
_diffrn_reflns_limit_h_max 16
_diffrn_reflns_limit_h_min -16
_diffrn_reflns_limit_k_max 17
_diffrn_reflns_limit_k_min -17
_diffrn_reflns_limit_l_max 19
_diffrn_reflns_limit_l_min 0
_diffrn_reflns_number 23292
_diffrn_reflns_theta_full 30.08
_diffrn_reflns_theta_max 30.08
_diffrn_reflns_theta_min 1.44
_exptl_absorpt_coefficient_mu 3.469
_exptl_absorpt_correction_T_max 0.7230
_exptl_absorpt_correction_T_min 0.5586
_exptl_absorpt_correction_type empirical
_exptl_absorpt_process_details twinabs
_exptl_crystal_colour colorless
_exptl_crystal_density_diffrn 1.497
_exptl_crystal_density_method 'not measured'
_exptl_crystal_description block
_exptl_crystal_F_000 884
_exptl_crystal_size_max 0.19
_exptl_crystal_size_mid 0.18
_exptl_crystal_size_min 0.10
_refine_diff_density_max 1.389
_refine_diff_density_min -1.538
_refine_diff_density_rms 0.226
_refine_ls_extinction_method none
_refine_ls_goodness_of_fit_ref 1.027
_refine_ls_hydrogen_treatment constr
_refine_ls_matrix_type full
_refine_ls_number_parameters 436
_refine_ls_number_reflns 14569
_refine_ls_number_restraints 0
_refine_ls_restrained_S_all 1.027
_refine_ls_R_factor_all 0.0858
_refine_ls_R_factor_gt 0.0361
_refine_ls_shift/su_max 0.002
_refine_ls_shift/su_mean 0.000
_refine_ls_structure_factor_coef Fsqd
_refine_ls_weighting_details 'calc w=1/[\s^2^(Fo^2^)+(0.0617P)^2^+0.0000P] where P=(Fo^2^+2Fc^2^)/3'
_refine_ls_weighting_scheme calc
_refine_ls_wR_factor_gt 0.0934
_refine_ls_wR_factor_ref 0.1068
_reflns_number_gt 8531
_reflns_number_total 10292
_reflns_threshold_expression >2sigma(I)
_cod_data_source_file b718050k.txt
_cod_data_source_block rw537as_0t
_cod_depositor_comments
;
The following automatic conversions were performed:
'_symmetry_cell_setting' value 'Triclinic' changed to 'triclinic'
according to '/home/saulius/struct/CIF-dictionaries/cif_core.dic'
dictionary named 'cif_core.dic' version 2.4.1 from 2010-06-29.

Automatic conversion script
Id: cif_fix_enum 1527 2010-12-29 10:47:43Z saulius 
;
_cod_original_cell_volume 1926.2(5)
_cod_original_sg_symbol_H-M P-1
_cod_database_code 7003656

loop_
_symmetry_equiv_pos_as_xyz
'x, y, z'
'-x, -y, -z'

loop_
_atom_site_label
_atom_site_type_symbol
_atom_site_fract_x
_atom_site_fract_y
_atom_site_fract_z
_atom_site_U_iso_or_equiv
_atom_site_adp_type
_atom_site_occupancy
_atom_site_symmetry_multiplicity
_atom_site_calc_flag
_atom_site_refinement_flags
_atom_site_disorder_assembly
_atom_site_disorder_group
As1 As -0.05710(4) 0.92483(4) 0.36118(3) 0.01791(10) Uani 1 1 d . . .
As2 As 0.06088(4) 0.85162(4) 0.27071(3) 0.01701(10) Uani 1 1 d . . .
As3 As -0.00857(4) 0.93183(4) 0.12968(3) 0.01659(10) Uani 1 1 d . . .
As4 As -0.19646(4) 0.84109(4) 0.21113(3) 0.01666(10) Uani 1 1 d . . .
C11 C -0.1393(4) 0.7880(4) 0.4411(3) 0.0196(9) Uani 1 1 d . . .
C12 C -0.0736(4) 0.7366(4) 0.4955(3) 0.0213(9) Uani 1 1 d . . .
C13 C 0.0650(4) 0.7867(5) 0.5001(3) 0.0328(11) Uani 1 1 d . . .
H13A H 0.0975 0.7671 0.5599 0.049 Uiso 1 1 calc R . .
H13B H 0.1020 0.8745 0.4962 0.049 Uiso 1 1 calc R . .
H13C H 0.0849 0.7510 0.4473 0.049 Uiso 1 1 calc R . .
C14 C -0.1356(4) 0.6399(4) 0.5487(3) 0.0264(10) Uani 1 1 d . . .
H14A H -0.0907 0.6046 0.5836 0.032 Uiso 1 1 calc R . .
C15 C -0.2613(4) 0.5924(4) 0.5531(3) 0.0238(9) Uani 1 1 d . . .
C16 C -0.3277(5) 0.4852(5) 0.6101(4) 0.0412(13) Uani 1 1 d . . .
H16A H -0.4053 0.4830 0.6238 0.062 Uiso 1 1 calc R . .
H16B H -0.2761 0.4920 0.6694 0.062 Uiso 1 1 calc R . .
H16C H -0.3447 0.4110 0.5740 0.062 Uiso 1 1 calc R . .
C17 C -0.3232(4) 0.6494(4) 0.5055(3) 0.0227(9) Uani 1 1 d . . .
H17A H -0.4083 0.6210 0.5104 0.027 Uiso 1 1 calc R . .
C18 C -0.2650(4) 0.7473(4) 0.4505(3) 0.0202(9) Uani 1 1 d . . .
C19 C -0.3388(4) 0.8083(4) 0.4072(3) 0.0293(10) Uani 1 1 d . . .
H19A H -0.2852 0.8950 0.4058 0.044 Uiso 1 1 calc R . .
H19B H -0.4055 0.7953 0.4450 0.044 Uiso 1 1 calc R . .
H19C H -0.3737 0.7742 0.3427 0.044 Uiso 1 1 calc R . .
C21 C 0.2364(4) 0.9660(4) 0.3103(3) 0.0177(8) Uani 1 1 d . . .
C22 C 0.2865(4) 1.0926(4) 0.3186(3) 0.0198(9) Uani 1 1 d . . .
C23 C 0.2120(4) 1.1605(4) 0.2942(3) 0.0242(9) Uani 1 1 d . . .
H23A H 0.1638 1.1303 0.2322 0.036 Uiso 1 1 calc R . .
H23B H 0.2676 1.2467 0.2927 0.036 Uiso 1 1 calc R . .
H23C H 0.1564 1.1485 0.3420 0.036 Uiso 1 1 calc R . .
C24 C 0.4109(4) 1.1605(4) 0.3509(3) 0.0231(9) Uani 1 1 d . . .
H24A H 0.4436 1.2458 0.3570 0.028 Uiso 1 1 calc R . .
C25 C 0.4890(4) 1.1088(4) 0.3747(3) 0.0241(9) Uani 1 1 d . . .
C26 C 0.6239(4) 1.1840(5) 0.4076(3) 0.0355(12) Uani 1 1 d . . .
H26A H 0.6535 1.1378 0.4494 0.053 Uiso 1 1 calc R . .
H26B H 0.6359 1.2577 0.4419 0.053 Uiso 1 1 calc R . .
H26C H 0.6699 1.2055 0.3528 0.053 Uiso 1 1 calc R . .
C27 C 0.4388(4) 0.9841(4) 0.3640(3) 0.0243(9) Uani 1 1 d . . .
H27A H 0.4909 0.9469 0.3787 0.029 Uiso 1 1 calc R . .
C28 C 0.3145(4) 0.9109(4) 0.3324(3) 0.0219(9) Uani 1 1 d . . .
C29 C 0.2730(4) 0.7769(4) 0.3215(3) 0.0281(10) Uani 1 1 d . . .
H29A H 0.2122 0.7429 0.2655 0.042 Uiso 1 1 calc R . .
H29B H 0.2359 0.7385 0.3776 0.042 Uiso 1 1 calc R . .
H29C H 0.3440 0.7623 0.3144 0.042 Uiso 1 1 calc R . .
C31 C -0.0442(4) 0.7982(4) 0.0359(3) 0.0176(8) Uani 1 1 d . . .
C32 C 0.0460(4) 0.7602(4) 0.0243(3) 0.0190(8) Uani 1 1 d . . .
C33 C 0.1775(4) 0.8275(4) 0.0699(3) 0.0242(9) Uani 1 1 d . . .
H33A H 0.1912 0.9054 0.0978 0.036 Uiso 1 1 calc R . .
H33B H 0.2334 0.8409 0.0221 0.036 Uiso 1 1 calc R . .
H33C H 0.1931 0.7799 0.1193 0.036 Uiso 1 1 calc R . .
C34 C 0.0163(4) 0.6608(4) -0.0371(3) 0.0214(9) Uani 1 1 d . . .
H34A H 0.0758 0.6324 -0.0419 0.026 Uiso 1 1 calc R . .
C35 C -0.0970(4) 0.6023(4) -0.0912(3) 0.0209(9) Uani 1 1 d . . .
C36 C -0.1276(4) 0.4946(4) -0.1570(3) 0.0311(11) Uani 1 1 d . . .
H36A H -0.0801 0.4525 -0.1330 0.047 Uiso 1 1 calc R . .
H36B H -0.1070 0.5217 -0.2200 0.047 Uiso 1 1 calc R . .
H36C H -0.2157 0.4395 -0.1607 0.047 Uiso 1 1 calc R . .
C37 C -0.1795(4) 0.6505(4) -0.0870(3) 0.0207(9) Uani 1 1 d . . .
H37A H -0.2548 0.6161 -0.1278 0.025 Uiso 1 1 calc R . .
C38 C -0.1555(4) 0.7473(4) -0.0249(3) 0.0182(8) Uani 1 1 d . . .
C39 C -0.2506(4) 0.7935(4) -0.0254(3) 0.0236(9) Uani 1 1 d . . .
H39A H -0.2983 0.7763 -0.0880 0.035 Uiso 1 1 calc R . .
H39B H -0.2093 0.8807 -0.0104 0.035 Uiso 1 1 calc R . .
H39C H -0.3059 0.7533 0.0220 0.035 Uiso 1 1 calc R . .
C41 C -0.2796(4) 0.9454(4) 0.1855(3) 0.0179(8) Uani 1 1 d . . .
C42 C -0.2226(4) 1.0726(4) 0.1926(3) 0.0184(8) Uani 1 1 d . . .
C43 C -0.0867(4) 1.1490(4) 0.2236(3) 0.0225(9) Uani 1 1 d . . .
H43A H -0.0692 1.2339 0.2309 0.034 Uiso 1 1 calc R . .
H43B H -0.0391 1.1398 0.1760 0.034 Uiso 1 1 calc R . .
H43C H -0.0638 1.1229 0.2841 0.034 Uiso 1 1 calc R . .
C44 C -0.2934(4) 1.1338(4) 0.1711(3) 0.0213(9) Uani 1 1 d . . .
H44A H -0.2542 1.2195 0.1758 0.026 Uiso 1 1 calc R . .
C45 C -0.4195(4) 1.0728(4) 0.1428(3) 0.0239(9) Uani 1 1 d . . .
C46 C -0.4948(4) 1.1401(4) 0.1206(3) 0.0317(11) Uani 1 1 d . . .
H46A H -0.5687 1.1047 0.1530 0.048 Uiso 1 1 calc R . .
H46B H -0.5188 1.1340 0.0523 0.048 Uiso 1 1 calc R . .
H46C H -0.4457 1.2251 0.1421 0.048 Uiso 1 1 calc R . .
C47 C -0.4741(4) 0.9478(4) 0.1369(3) 0.0227(9) Uani 1 1 d . . .
H47A H -0.5602 0.9048 0.1182 0.027 Uiso 1 1 calc R . .
C48 C -0.4073(4) 0.8826(4) 0.1573(3) 0.0199(9) Uani 1 1 d . . .
C49 C -0.4798(4) 0.7462(4) 0.1480(3) 0.0271(10) Uani 1 1 d . . .
H49A H -0.4231 0.7103 0.1585 0.041 Uiso 1 1 calc R . .
H49B H -0.5248 0.7212 0.0844 0.041 Uiso 1 1 calc R . .
H49C H -0.5381 0.7191 0.1949 0.041 Uiso 1 1 calc R . .
C1S C 0.8776(5) 0.4962(5) 0.3121(4) 0.0449(14) Uani 1 1 d . . .
H1SA H 0.8678 0.5071 0.3782 0.067 Uiso 1 1 calc R . .
H1SB H 0.9518 0.5650 0.2957 0.067 Uiso 1 1 calc R . .
H1SC H 0.8853 0.4217 0.3032 0.067 Uiso 1 1 calc R . .
C2S C 0.7667(4) 0.4881(4) 0.2492(3) 0.0310(11) Uani 1 1 d . . .
C3S C 0.6619(5) 0.4762(4) 0.2854(4) 0.0392(13) Uani 1 1 d . . .
H3SA H 0.6599 0.4749 0.3518 0.047 Uiso 1 1 calc R . .
C4S C 0.5602(5) 0.4661(5) 0.2268(4) 0.0449(14) Uani 1 1 d . . .
H4SA H 0.4888 0.4573 0.2531 0.054 Uiso 1 1 calc R . .
C5S C 0.5614(5) 0.4688(4) 0.1310(4) 0.0393(12) Uani 1 1 d . . .
H5SA H 0.4910 0.4616 0.0910 0.047 Uiso 1 1 calc R . .
C6S C 0.6651(5) 0.4821(4) 0.0931(4) 0.0398(13) Uani 1 1 d . . .
H6SA H 0.6667 0.4846 0.0267 0.048 Uiso 1 1 calc R . .
C7S C 0.7665(5) 0.4917(4) 0.1513(4) 0.0376(12) Uani 1 1 d . . .
H7SA H 0.8377 0.5009 0.1244 0.045 Uiso 1 1 calc R . .

loop_
_atom_site_aniso_label
_atom_site_aniso_U_11
_atom_site_aniso_U_22
_atom_site_aniso_U_33
_atom_site_aniso_U_23
_atom_site_aniso_U_13
_atom_site_aniso_U_12
As1 0.0189(2) 0.0229(2) 0.0141(2) 0.00124(16) 0.00203(16) 0.01133(18)
As2 0.0175(2) 0.0206(2) 0.0143(2) 0.00039(16) 0.00091(16) 0.01008(18)
As3 0.0167(2) 0.0202(2) 0.0139(2) 0.00093(16) 0.00170(16) 0.00925(17)
As4 0.0167(2) 0.0200(2) 0.0150(2) 0.00167(16) 0.00204(16) 0.00974(17)
C11 0.022(2) 0.023(2) 0.015(2) 0.0002(16) 0.0030(16) 0.0116(18)
C12 0.023(2) 0.032(2) 0.014(2) -0.0011(17) 0.0014(17) 0.018(2)
C13 0.032(3) 0.054(3) 0.021(2) 0.009(2) 0.003(2) 0.027(2)
C14 0.039(3) 0.036(3) 0.015(2) 0.0031(18) 0.0007(19) 0.027(2)
C15 0.034(3) 0.024(2) 0.015(2) 0.0019(17) 0.0031(18) 0.015(2)
C16 0.046(3) 0.038(3) 0.041(3) 0.017(2) 0.009(3) 0.020(3)
C17 0.024(2) 0.027(2) 0.017(2) 0.0006(17) 0.0016(17) 0.0110(19)
C18 0.025(2) 0.026(2) 0.0111(19) 0.0005(16) 0.0002(16) 0.0131(19)
C19 0.025(2) 0.044(3) 0.028(2) 0.016(2) 0.0081(19) 0.023(2)
C21 0.020(2) 0.026(2) 0.0105(19) -0.0006(16) 0.0006(15) 0.0138(18)
C22 0.022(2) 0.028(2) 0.0116(19) 0.0007(16) 0.0026(16) 0.0126(19)
C23 0.020(2) 0.024(2) 0.027(2) -0.0016(18) -0.0012(18) 0.0097(19)
C24 0.023(2) 0.026(2) 0.016(2) -0.0020(17) 0.0029(17) 0.0067(19)
C25 0.018(2) 0.038(3) 0.014(2) 0.0021(18) 0.0023(17) 0.011(2)
C26 0.022(2) 0.051(3) 0.030(3) 0.001(2) -0.001(2) 0.014(2)
C27 0.022(2) 0.038(3) 0.019(2) 0.0024(19) 0.0021(17) 0.019(2)
C28 0.024(2) 0.033(2) 0.0115(19) -0.0005(17) 0.0008(17) 0.016(2)
C29 0.029(3) 0.035(3) 0.027(2) 0.001(2) 0.000(2) 0.021(2)
C31 0.021(2) 0.021(2) 0.0127(19) 0.0024(16) 0.0025(16) 0.0112(18)
C32 0.018(2) 0.024(2) 0.016(2) 0.0023(16) 0.0026(16) 0.0105(18)
C33 0.018(2) 0.037(3) 0.020(2) -0.0051(19) -0.0036(17) 0.016(2)
C34 0.026(2) 0.027(2) 0.017(2) 0.0024(17) 0.0025(17) 0.018(2)
C35 0.025(2) 0.023(2) 0.014(2) 0.0023(16) 0.0027(17) 0.0098(19)
C36 0.034(3) 0.032(3) 0.028(2) -0.005(2) -0.001(2) 0.016(2)
C37 0.017(2) 0.026(2) 0.014(2) 0.0020(17) -0.0016(16) 0.0055(18)
C38 0.020(2) 0.024(2) 0.0138(19) 0.0044(16) 0.0038(16) 0.0117(18)
C39 0.022(2) 0.035(3) 0.018(2) 0.0005(18) -0.0009(17) 0.017(2)
C41 0.020(2) 0.027(2) 0.0124(19) 0.0038(16) 0.0026(16) 0.0150(18)
C42 0.021(2) 0.025(2) 0.0114(18) 0.0016(16) 0.0029(16) 0.0125(18)
C43 0.022(2) 0.016(2) 0.029(2) 0.0020(17) -0.0007(18) 0.0096(18)
C44 0.030(2) 0.023(2) 0.016(2) 0.0034(17) 0.0042(17) 0.0161(19)
C45 0.027(2) 0.037(3) 0.017(2) 0.0042(19) 0.0082(18) 0.021(2)
C46 0.036(3) 0.043(3) 0.029(3) 0.003(2) 0.003(2) 0.030(2)
C47 0.018(2) 0.035(3) 0.019(2) 0.0006(18) 0.0012(17) 0.016(2)
C48 0.021(2) 0.029(2) 0.0131(19) 0.0015(17) 0.0049(16) 0.0142(19)
C49 0.019(2) 0.028(2) 0.031(2) 0.000(2) 0.0014(19) 0.0087(19)
C1S 0.043(3) 0.040(3) 0.046(3) -0.005(3) 0.000(3) 0.015(3)
C2S 0.036(3) 0.025(2) 0.033(3) -0.002(2) 0.007(2) 0.013(2)
C3S 0.054(3) 0.039(3) 0.031(3) 0.003(2) 0.020(3) 0.024(3)
C4S 0.045(3) 0.043(3) 0.060(4) 0.011(3) 0.026(3) 0.027(3)
C5S 0.037(3) 0.032(3) 0.051(3) 0.013(2) 0.008(3) 0.017(2)
C6S 0.044(3) 0.033(3) 0.033(3) 0.007(2) 0.012(2) 0.008(2)
C7S 0.036(3) 0.033(3) 0.042(3) 0.001(2) 0.018(2) 0.011(2)

loop_
_atom_type_symbol
_atom_type_description
_atom_type_scat_dispersion_real
_atom_type_scat_dispersion_imag
_atom_type_scat_source
C C 0.0033 0.0016 'International Tables Vol C Tables 4.2.6.8 and 6.1.1.4'
H H 0.0000 0.0000 'International Tables Vol C Tables 4.2.6.8 and 6.1.1.4'
As As 0.0499 2.0058 'International Tables Vol C Tables 4.2.6.8 and 6.1.1.4'

loop_
_geom_angle_atom_site_label_1
_geom_angle_atom_site_label_2
_geom_angle_atom_site_label_3
_geom_angle
_geom_angle_site_symmetry_1
_geom_angle_site_symmetry_3
_geom_angle_publ_flag
C11 As1 As2 101.82(12) . . ?
C11 As1 As4 98.81(12) . . ?
As2 As1 As4 77.81(2) . . ?
C21 As2 As1 104.79(11) . . ?
C21 As2 As3 107.06(11) . . ?
As1 As2 As3 86.82(2) . . ?
C31 As3 As4 100.36(12) . . ?
C31 As3 As2 98.72(11) . . ?
As4 As3 As2 77.81(2) . . ?
C41 As4 As3 105.38(12) . . ?
C41 As4 As1 106.42(11) . . ?
As3 As4 As1 86.66(2) . . ?
C12 C11 C18 118.6(4) . . ?
C12 C11 As1 121.9(3) . . ?
C18 C11 As1 119.2(3) . . ?
C14 C12 C11 119.6(4) . . ?
C14 C12 C13 118.4(4) . . ?
C11 C12 C13 122.0(4) . . ?
C12 C13 H13A 109.5 . . ?
C12 C13 H13B 109.5 . . ?
H13A C13 H13B 109.5 . . ?
C12 C13 H13C 109.5 . . ?
H13A C13 H13C 109.5 . . ?
H13B C13 H13C 109.5 . . ?
C12 C14 C15 122.4(4) . . ?
C12 C14 H14A 118.8 . . ?
C15 C14 H14A 118.8 . . ?
C17 C15 C14 117.5(4) . . ?
C17 C15 C16 120.9(4) . . ?
C14 C15 C16 121.6(4) . . ?
C15 C16 H16A 109.5 . . ?
C15 C16 H16B 109.5 . . ?
H16A C16 H16B 109.5 . . ?
C15 C16 H16C 109.5 . . ?
H16A C16 H16C 109.5 . . ?
H16B C16 H16C 109.5 . . ?
C15 C17 C18 122.3(4) . . ?
C15 C17 H17A 118.9 . . ?
C18 C17 H17A 118.9 . . ?
C17 C18 C11 119.1(4) . . ?
C17 C18 C19 117.9(4) . . ?
C11 C18 C19 122.9(4) . . ?
C18 C19 H19A 109.5 . . ?
C18 C19 H19B 109.5 . . ?
H19A C19 H19B 109.5 . . ?
C18 C19 H19C 109.5 . . ?
H19A C19 H19C 109.5 . . ?
H19B C19 H19C 109.5 . . ?
C22 C21 C28 119.2(4) . . ?
C22 C21 As2 126.0(3) . . ?
C28 C21 As2 114.9(3) . . ?
C24 C22 C21 119.2(4) . . ?
C24 C22 C23 117.4(4) . . ?
C21 C22 C23 123.4(4) . . ?
C22 C23 H23A 109.5 . . ?
C22 C23 H23B 109.5 . . ?
H23A C23 H23B 109.5 . . ?
C22 C23 H23C 109.5 . . ?
H23A C23 H23C 109.5 . . ?
H23B C23 H23C 109.5 . . ?
C25 C24 C22 122.8(4) . . ?
C25 C24 H24A 118.6 . . ?
C22 C24 H24A 118.6 . . ?
C27 C25 C24 117.2(4) . . ?
C27 C25 C26 120.8(4) . . ?
C24 C25 C26 121.9(4) . . ?
C25 C26 H26A 109.5 . . ?
C25 C26 H26B 109.5 . . ?
H26A C26 H26B 109.5 . . ?
C25 C26 H26C 109.5 . . ?
H26A C26 H26C 109.5 . . ?
H26B C26 H26C 109.5 . . ?
C25 C27 C28 122.6(4) . . ?
C25 C27 H27A 118.7 . . ?
C28 C27 H27A 118.7 . . ?
C27 C28 C21 118.9(4) . . ?
C27 C28 C29 117.0(4) . . ?
C21 C28 C29 124.0(4) . . ?
C28 C29 H29A 109.5 . . ?
C28 C29 H29B 109.5 . . ?
H29A C29 H29B 109.5 . . ?
C28 C29 H29C 109.5 . . ?
H29A C29 H29C 109.5 . . ?
H29B C29 H29C 109.5 . . ?
C32 C31 C38 119.1(4) . . ?
C32 C31 As3 120.1(3) . . ?
C38 C31 As3 120.6(3) . . ?
C34 C32 C31 119.2(4) . . ?
C34 C32 C33 117.7(4) . . ?
C31 C32 C33 123.0(4) . . ?
C32 C33 H33A 109.5 . . ?
C32 C33 H33B 109.5 . . ?
H33A C33 H33B 109.5 . . ?
C32 C33 H33C 109.5 . . ?
H33A C33 H33C 109.5 . . ?
H33B C33 H33C 109.5 . . ?
C35 C34 C32 122.2(4) . . ?
C35 C34 H34A 118.9 . . ?
C32 C34 H34A 118.9 . . ?
C34 C35 C37 117.6(4) . . ?
C34 C35 C36 121.4(4) . . ?
C37 C35 C36 120.9(4) . . ?
C35 C36 H36A 109.5 . . ?
C35 C36 H36B 109.5 . . ?
H36A C36 H36B 109.5 . . ?
C35 C36 H36C 109.5 . . ?
H36A C36 H36C 109.5 . . ?
H36B C36 H36C 109.5 . . ?
C38 C37 C35 122.2(4) . . ?
C38 C37 H37A 118.9 . . ?
C35 C37 H37A 118.9 . . ?
C37 C38 C31 119.0(4) . . ?
C37 C38 C39 118.5(4) . . ?
C31 C38 C39 122.5(4) . . ?
C38 C39 H39A 109.5 . . ?
C38 C39 H39B 109.5 . . ?
H39A C39 H39B 109.5 . . ?
C38 C39 H39C 109.5 . . ?
H39A C39 H39C 109.5 . . ?
H39B C39 H39C 109.5 . . ?
C42 C41 C48 119.0(4) . . ?
C42 C41 As4 126.2(3) . . ?
C48 C41 As4 114.8(3) . . ?
C44 C42 C41 119.6(4) . . ?
C44 C42 C43 116.9(4) . . ?
C41 C42 C43 123.4(3) . . ?
C42 C43 H43A 109.5 . . ?
C42 C43 H43B 109.5 . . ?
H43A C43 H43B 109.5 . . ?
C42 C43 H43C 109.5 . . ?
H43A C43 H43C 109.5 . . ?
H43B C43 H43C 109.5 . . ?
C45 C44 C42 121.9(4) . . ?
C45 C44 H44A 119.0 . . ?
C42 C44 H44A 119.0 . . ?
C47 C45 C44 117.6(4) . . ?
C47 C45 C46 121.0(4) . . ?
C44 C45 C46 121.3(4) . . ?
C45 C46 H46A 109.5 . . ?
C45 C46 H46B 109.5 . . ?
H46A C46 H46B 109.5 . . ?
C45 C46 H46C 109.5 . . ?
H46A C46 H46C 109.5 . . ?
H46B C46 H46C 109.5 . . ?
C45 C47 C48 122.6(4) . . ?
C45 C47 H47A 118.7 . . ?
C48 C47 H47A 118.7 . . ?
C47 C48 C41 119.2(4) . . ?
C47 C48 C49 116.6(4) . . ?
C41 C48 C49 124.2(4) . . ?
C48 C49 H49A 109.5 . . ?
C48 C49 H49B 109.5 . . ?
H49A C49 H49B 109.5 . . ?
C48 C49 H49C 109.5 . . ?
H49A C49 H49C 109.5 . . ?
H49B C49 H49C 109.5 . . ?
C2S C1S H1SA 109.5 . . ?
C2S C1S H1SB 109.5 . . ?
H1SA C1S H1SB 109.5 . . ?
C2S C1S H1SC 109.5 . . ?
H1SA C1S H1SC 109.5 . . ?
H1SB C1S H1SC 109.5 . . ?
C3S C2S C7S 117.5(5) . . ?
C3S C2S C1S 121.8(5) . . ?
C7S C2S C1S 120.7(5) . . ?
C4S C3S C2S 121.1(5) . . ?
C4S C3S H3SA 119.4 . . ?
C2S C3S H3SA 119.4 . . ?
C5S C4S C3S 120.5(5) . . ?
C5S C4S H4SA 119.7 . . ?
C3S C4S H4SA 119.7 . . ?
C4S C5S C6S 119.6(5) . . ?
C4S C5S H5SA 120.2 . . ?
C6S C5S H5SA 120.2 . . ?
C7S C6S C5S 120.0(5) . . ?
C7S C6S H6SA 120.0 . . ?
C5S C6S H6SA 120.0 . . ?
C6S C7S C2S 121.2(5) . . ?
C6S C7S H7SA 119.4 . . ?
C2S C7S H7SA 119.4 . . ?

loop_
_geom_bond_atom_site_label_1
_geom_bond_atom_site_label_2
_geom_bond_distance
_geom_bond_site_symmetry_2
_geom_bond_publ_flag
As1 C11 1.981(4) . ?
As1 As2 2.4805(6) . ?
As1 As4 2.4881(6) . ?
As2 C21 1.989(4) . ?
As2 As3 2.4844(6) . ?
As3 C31 1.986(4) . ?
As3 As4 2.4842(6) . ?
As4 C41 1.990(4) . ?
C11 C12 1.410(5) . ?
C11 C18 1.411(6) . ?
C12 C14 1.381(6) . ?
C12 C13 1.516(6) . ?
C13 H13A 0.9800 . ?
C13 H13B 0.9800 . ?
C13 H13C 0.9800 . ?
C14 C15 1.389(6) . ?
C14 H14A 0.9500 . ?
C15 C17 1.384(6) . ?
C15 C16 1.507(6) . ?
C16 H16A 0.9800 . ?
C16 H16B 0.9800 . ?
C16 H16C 0.9800 . ?
C17 C18 1.396(6) . ?
C17 H17A 0.9500 . ?
C18 C19 1.508(5) . ?
C19 H19A 0.9800 . ?
C19 H19B 0.9800 . ?
C19 H19C 0.9800 . ?
C21 C22 1.408(6) . ?
C21 C28 1.416(5) . ?
C22 C24 1.393(6) . ?
C22 C23 1.514(5) . ?
C23 H23A 0.9800 . ?
C23 H23B 0.9800 . ?
C23 H23C 0.9800 . ?
C24 C25 1.389(6) . ?
C24 H24A 0.9500 . ?
C25 C27 1.387(6) . ?
C25 C26 1.506(6) . ?
C26 H26A 0.9800 . ?
C26 H26B 0.9800 . ?
C26 H26C 0.9800 . ?
C27 C28 1.399(6) . ?
C27 H27A 0.9500 . ?
C28 C29 1.509(6) . ?
C29 H29A 0.9800 . ?
C29 H29B 0.9800 . ?
C29 H29C 0.9800 . ?
C31 C32 1.407(5) . ?
C31 C38 1.408(5) . ?
C32 C34 1.394(5) . ?
C32 C33 1.511(5) . ?
C33 H33A 0.9800 . ?
C33 H33B 0.9800 . ?
C33 H33C 0.9800 . ?
C34 C35 1.383(6) . ?
C34 H34A 0.9500 . ?
C35 C37 1.392(6) . ?
C35 C36 1.510(6) . ?
C36 H36A 0.9800 . ?
C36 H36B 0.9800 . ?
C36 H36C 0.9800 . ?
C37 C38 1.392(6) . ?
C37 H37A 0.9500 . ?
C38 C39 1.512(5) . ?
C39 H39A 0.9800 . ?
C39 H39B 0.9800 . ?
C39 H39C 0.9800 . ?
C41 C42 1.410(6) . ?
C41 C48 1.410(5) . ?
C42 C44 1.401(5) . ?
C42 C43 1.514(5) . ?
C43 H43A 0.9800 . ?
C43 H43B 0.9800 . ?
C43 H43C 0.9800 . ?
C44 C45 1.392(6) . ?
C44 H44A 0.9500 . ?
C45 C47 1.386(6) . ?
C45 C46 1.510(5) . ?
C46 H46A 0.9800 . ?
C46 H46B 0.9800 . ?
C46 H46C 0.9800 . ?
C47 C48 1.399(5) . ?
C47 H47A 0.9500 . ?
C48 C49 1.516(6) . ?
C49 H49A 0.9800 . ?
C49 H49B 0.9800 . ?
C49 H49C 0.9800 . ?
C1S C2S 1.509(7) . ?
C1S H1SA 0.9800 . ?
C1S H1SB 0.9800 . ?
C1S H1SC 0.9800 . ?
C2S C3S 1.382(6) . ?
C2S C7S 1.397(7) . ?
C3S C4S 1.381(7) . ?
C3S H3SA 0.9500 . ?
C4S C5S 1.368(7) . ?
C4S H4SA 0.9500 . ?
C5S C6S 1.377(7) . ?
C5S H5SA 0.9500 . ?
C6S C7S 1.376(7) . ?
C6S H6SA 0.9500 . ?
C7S H7SA 0.9500 . ?

loop_
_geom_torsion_atom_site_label_1
_geom_torsion_atom_site_label_2
_geom_torsion_atom_site_label_3
_geom_torsion_atom_site_label_4
_geom_torsion
_geom_torsion_site_symmetry_1
_geom_torsion_site_symmetry_2
_geom_torsion_site_symmetry_3
_geom_torsion_site_symmetry_4
_geom_torsion_publ_flag
C11 As1 As2 C21 -116.27(17) . . . . ?
As4 As1 As2 C21 147.14(12) . . . . ?
C11 As1 As2 As3 136.91(12) . . . . ?
As4 As1 As2 As3 40.320(18) . . . . ?
C21 As2 As3 C31 116.31(16) . . . . ?
As1 As2 As3 C31 -139.19(12) . . . . ?
C21 As2 As3 As4 -144.90(11) . . . . ?
As1 As2 As3 As4 -40.396(18) . . . . ?
C31 As3 As4 C41 -116.84(16) . . . . ?
As2 As3 As4 C41 146.37(12) . . . . ?
C31 As3 As4 As1 137.04(11) . . . . ?
As2 As3 As4 As1 40.254(18) . . . . ?
C11 As1 As4 C41 114.32(17) . . . . ?
As2 As1 As4 C41 -145.39(12) . . . . ?
C11 As1 As4 As3 -140.62(12) . . . . ?
As2 As1 As4 As3 -40.330(18) . . . . ?
As2 As1 C11 C12 50.3(3) . . . . ?
As4 As1 C11 C12 129.6(3) . . . . ?
As2 As1 C11 C18 -135.3(3) . . . . ?
As4 As1 C11 C18 -56.0(3) . . . . ?
C18 C11 C12 C14 6.7(6) . . . . ?
As1 C11 C12 C14 -178.9(3) . . . . ?
C18 C11 C12 C13 -171.3(4) . . . . ?
As1 C11 C12 C13 3.1(6) . . . . ?
C11 C12 C14 C15 -1.8(6) . . . . ?
C13 C12 C14 C15 176.3(4) . . . . ?
C12 C14 C15 C17 -3.2(6) . . . . ?
C12 C14 C15 C16 178.7(4) . . . . ?
C14 C15 C17 C18 3.3(6) . . . . ?
C16 C15 C17 C18 -178.6(4) . . . . ?
C15 C17 C18 C11 1.6(6) . . . . ?
C15 C17 C18 C19 -175.8(4) . . . . ?
C12 C11 C18 C17 -6.6(6) . . . . ?
As1 C11 C18 C17 178.9(3) . . . . ?
C12 C11 C18 C19 170.6(4) . . . . ?
As1 C11 C18 C19 -3.9(5) . . . . ?
As1 As2 C21 C22 -45.5(3) . . . . ?
As3 As2 C21 C22 45.7(3) . . . . ?
As1 As2 C21 C28 133.9(3) . . . . ?
As3 As2 C21 C28 -134.9(3) . . . . ?
C28 C21 C22 C24 -1.9(6) . . . . ?
As2 C21 C22 C24 177.5(3) . . . . ?
C28 C21 C22 C23 178.3(4) . . . . ?
As2 C21 C22 C23 -2.4(6) . . . . ?
C21 C22 C24 C25 0.7(6) . . . . ?
C23 C22 C24 C25 -179.4(4) . . . . ?
C22 C24 C25 C27 0.7(6) . . . . ?
C22 C24 C25 C26 178.7(4) . . . . ?
C24 C25 C27 C28 -1.1(6) . . . . ?
C26 C25 C27 C28 -179.1(4) . . . . ?
C25 C27 C28 C21 0.0(6) . . . . ?
C25 C27 C28 C29 178.4(4) . . . . ?
C22 C21 C28 C27 1.5(6) . . . . ?
As2 C21 C28 C27 -177.9(3) . . . . ?
C22 C21 C28 C29 -176.7(4) . . . . ?
As2 C21 C28 C29 3.9(5) . . . . ?
As4 As3 C31 C32 -132.1(3) . . . . ?
As2 As3 C31 C32 -53.1(3) . . . . ?
As4 As3 C31 C38 53.1(3) . . . . ?
As2 As3 C31 C38 132.2(3) . . . . ?
C38 C31 C32 C34 -9.7(6) . . . . ?
As3 C31 C32 C34 175.5(3) . . . . ?
C38 C31 C32 C33 165.8(4) . . . . ?
As3 C31 C32 C33 -9.0(5) . . . . ?
C31 C32 C34 C35 3.8(6) . . . . ?
C33 C32 C34 C35 -171.9(4) . . . . ?
C32 C34 C35 C37 3.8(6) . . . . ?
C32 C34 C35 C36 -179.8(4) . . . . ?
C34 C35 C37 C38 -5.7(6) . . . . ?
C36 C35 C37 C38 178.0(4) . . . . ?
C35 C37 C38 C31 -0.2(6) . . . . ?
C35 C37 C38 C39 -180.0(4) . . . . ?
C32 C31 C38 C37 7.9(6) . . . . ?
As3 C31 C38 C37 -177.3(3) . . . . ?
C32 C31 C38 C39 -172.3(4) . . . . ?
As3 C31 C38 C39 2.5(5) . . . . ?
As3 As4 C41 C42 -45.8(4) . . . . ?
As1 As4 C41 C42 45.2(4) . . . . ?
As3 As4 C41 C48 133.9(3) . . . . ?
As1 As4 C41 C48 -135.1(3) . . . . ?
C48 C41 C42 C44 -0.5(6) . . . . ?
As4 C41 C42 C44 179.2(3) . . . . ?
C48 C41 C42 C43 179.0(4) . . . . ?
As4 C41 C42 C43 -1.3(6) . . . . ?
C41 C42 C44 C45 0.2(6) . . . . ?
C43 C42 C44 C45 -179.3(4) . . . . ?
C42 C44 C45 C47 0.2(6) . . . . ?
C42 C44 C45 C46 179.4(4) . . . . ?
C44 C45 C47 C48 -0.5(6) . . . . ?
C46 C45 C47 C48 -179.7(4) . . . . ?
C45 C47 C48 C41 0.3(6) . . . . ?
C45 C47 C48 C49 179.8(4) . . . . ?
C42 C41 C48 C47 0.2(6) . . . . ?
As4 C41 C48 C47 -179.5(3) . . . . ?
C42 C41 C48 C49 -179.3(4) . . . . ?
As4 C41 C48 C49 1.0(5) . . . . ?
C7S C2S C3S C4S 1.1(7) . . . . ?
C1S C2S C3S C4S -178.5(5) . . . . ?
C2S C3S C4S C5S -0.6(8) . . . . ?
C3S C4S C5S C6S -0.2(8) . . . . ?
C4S C5S C6S C7S 0.5(8) . . . . ?
C5S C6S C7S C2S 0.1(7) . . . . ?
C3S C2S C7S C6S -0.9(7) . . . . ?
C1S C2S C7S C6S 178.8(5) . . . . ?

loop_
_cod_related_entry_id
_cod_related_entry_database
_cod_related_entry_code
1 ChemSpider 30652648
